data_9002509
loop_
_publ_author_name
'Kolitsch, U.'
'Giester, G.'

_publ_section_title
;
 Elyite, Pb4Cu(SO4)O2(OH)4.H2O: Crystal structure and new data
;
_journal_name_full 'American Mineralogist'
_journal_page_first 1816
_journal_page_last 1821
_journal_volume 85
_journal_year 2000
_chemical_formula_sum 'Cu H5 O11 Pb4 S'
_chemical_name_mineral Elyite
_space_group_IT_number 14
_symmetry_space_group_name_Hall '-P 2ybc'
_symmetry_space_group_name_H-M 'P 1 21/c 1'
_cell_angle_alpha 90
_cell_angle_beta 100.45
_cell_angle_gamma 90
_cell_length_a 14.233
_cell_length_b 11.532
_cell_length_c 14.611
_cell_formula_units_Z 8
_cell_volume 2358.399
_database_code_amcsd 0002598
_exptl_crystal_density_diffrn 6.227
_cod_original_formula_sum 'Pb4 Cu S O11 H5'
_cod_database_code 9002509

loop_
_space_group_symop_operation_xyz
x,y,z
x,1/2-y,1/2+z
-x,1/2+y,1/2-z
-x,-y,-z

loop_
_atom_site_aniso_label
_atom_site_aniso_U_11
_atom_site_aniso_U_22
_atom_site_aniso_U_33
_atom_site_aniso_U_12
_atom_site_aniso_U_13
_atom_site_aniso_U_23
Pb1 0.02173 0.01424 0.01158 -0.00057 0.00177 0.00083
Pb2 0.01177 0.01353 0.02118 0.00018 0.00491 -0.00124
Pb3 0.01092 0.01528 0.02152 -0.00171 0.00120 0.00059
Pb4 0.01619 0.01425 0.01306 0.00095 0.00477 0.00180
Pb5 0.01742 0.01608 0.01398 0.00005 0.00553 -0.00243
Pb6 0.01706 0.01538 0.01310 0.00016 0.00146 -0.00274
Pb7 0.01130 0.01344 0.01977 0.00175 0.00427 -0.00042
Pb8 0.01138 0.01334 0.01997 -0.00096 0.00170 -0.00056
Cu1 0.01910 0.01450 0.01460 0.00000 0.00400 -0.00150
Cu2 0.01130 0.01240 0.01400 -0.00240 0.00290 -0.00040
S1 0.01960 0.01980 0.01210 0.00320 0.00250 -0.00250
S2 0.01280 0.01890 0.02020 -0.00030 0.00270 0.00070
O1 0.02700 0.03000 0.02000 0.01300 -0.00200 -0.00500
O2 0.02700 0.03400 0.02300 -0.00500 0.01200 -0.00200
O3 0.02800 0.02900 0.03100 -0.00900 0.01000 -0.00600
O4 0.03200 0.03100 0.01700 0.01500 -0.00900 -0.00500
O5 0.02700 0.02000 0.07600 -0.00700 -0.00100 0.00500
O6 0.02300 0.02200 0.04200 0.00600 -0.00100 0.01000
O7 0.02500 0.09300 0.02200 0.00900 0.00800 -0.00800
O8 0.01700 0.03500 0.02300 0.00000 0.00200 0.00400
O9 0.01600 0.01100 0.01300 -0.00120 0.00100 -0.00050
O10 0.01200 0.01100 0.01800 0.00220 0.00100 -0.00090
O11 0.01600 0.01200 0.01300 -0.00150 0.00400 -0.00180
O12 0.01000 0.01100 0.01800 -0.00150 0.00000 -0.00300
O(H1) 0.02300 0.02100 0.01500 -0.00300 0.00400 -0.00400
O(H2) 0.01700 0.01900 0.01900 -0.00200 0.00400 -0.00200
O(H3) 0.01700 0.01800 0.02000 -0.00300 0.00500 -0.00200
O(H4) 0.02500 0.03300 0.01900 0.01000 0.00300 0.00100
O(H5) 0.01400 0.02200 0.01100 -0.00500 0.00200 -0.00200
O(H6) 0.01400 0.02400 0.01600 -0.00300 0.00400 0.00200
O(H7) 0.01400 0.02700 0.01700 0.00200 0.00500 -0.00200
O(H8) 0.01600 0.02500 0.01500 -0.00600 0.00500 -0.00500
O(W1) 0.03400 0.05700 0.03100 0.01200 0.01300 0.00500
O(W2) 0.04000 0.03900 0.04400 -0.00800 0.00700 -0.01800

loop_
_atom_site_label
_atom_site_fract_x
_atom_site_fract_y
_atom_site_fract_z
_atom_site_U_iso_or_equiv
Pb1 0.76199 0.24357 0.16789 ?
Pb2 0.88621 -0.02750 0.07928 ?
Pb3 0.88293 0.01208 0.54651 ?
Pb4 0.73814 -0.24952 0.40510 ?
Pb5 0.75268 0.23200 -0.07526 ?
Pb6 0.74581 -0.23237 0.65231 ?
Pb7 0.62755 0.00700 0.49958 ?
Pb8 0.62995 -0.00198 0.03815 ?
Cu1 0.75912 0.00198 0.29219 ?
Cu2 0.49357 -0.24673 0.47751 ?
S1 0.59143 -0.00318 -0.23283 ?
S2 0.01662 0.22104 0.08822 ?
O1 0.53010 0.09780 -0.22460 ?
O2 0.65350 0.02130 -0.30170 ?
O3 0.53040 -0.10470 -0.26290 ?
O4 0.65390 -0.02640 -0.14210 ?
O5 0.06960 0.32830 0.08350 ?
O6 0.08420 0.12470 0.10690 ?
O7 0.96100 0.22710 0.16290 ?
O8 0.95190 0.20190 -0.00060 ?
O9 0.76010 0.35460 0.04540 ?
O10 0.76420 0.09990 0.06290 ?
O11 0.75470 -0.14650 0.03470 ?
O12 0.75620 -0.10380 0.51760 ?
O(H1) 0.66790 -0.07520 0.19930 ?
O(H2) 0.66620 0.07460 0.35390 ?
O(H3) 0.85230 0.07510 0.38820 ?
O(H4) 0.85690 -0.06090 0.22820 ?
O(H5) 0.57660 -0.17800 0.40300 ?
O(H6) 0.40560 -0.30040 0.55360 ?
O(H7) 0.58800 -0.20110 0.58330 ?
O(H8) 0.40410 -0.30940 0.37330 ?
O(W1) 0.03900 0.21450 0.35200 ?
O(W2) 0.84930 0.48220 0.23620 ?
H1 0.63800 -0.09000 0.23300 0.06000
H2 0.63400 0.11400 0.32800 0.04000
H3 0.89800 0.07800 0.36300 0.05000
H4 0.91200 -0.07300 0.27100 0.05000
H5 0.56500 -0.17700 0.35200 0.07000
H6 0.44100 -0.30300 0.59600 0.06000
H7 0.54700 -0.18400 0.61400 0.04000
H8 0.44000 -0.30800 0.33600 0.06000
H9 0.99500 0.22400 0.37600 0.05000
H10 0.88900 0.52200 0.28300 0.06000

loop_
_cod_related_entry_id
_cod_related_entry_database
_cod_related_entry_code
1 AMCSD 0002598
